data_4516123
loop_
_publ_author_name
'Cai, Panyuan'
'Zhang, Enshen'
'Wu, Yinsong'
'Fang, Taibei'
'Li, Qianqian'
'Yang, Chen'
'Wang, Jian'
'Shang, Yongjia'

_publ_section_title
;
 Ru(II)/Ir(III)-Catalyzed C-H Bond Activation/Annulation of Cyclic Amides
 with 1,3-Diketone-2-diazo Compounds: Facile Access to
 8<i>H</i>-Isoquinolino[1,2-<i>b</i>]quinazolin-8-ones and
 Phthalazino[2,3-<i>a</i>]cinnoline-8,13-diones.
;
_journal_issue 11
_journal_name_full 'ACS omega'
_journal_page_first 14575
_journal_page_last 14584
_journal_paper_doi 10.1021/acsomega.8b01930
_journal_volume 3
_journal_year 2018
_chemical_formula_sum 'C22 H18 N2 O3'
_chemical_formula_weight 358.38
_space_group_crystal_system orthorhombic
_space_group_IT_number 61
_space_group_name_Hall '-P 2ac 2ab'
_space_group_name_H-M_alt 'P b c a'
_atom_sites_solution_hydrogens geom
_audit_creation_method SHELXL-2018/1
_cell_angle_alpha 90
_cell_angle_beta 90
_cell_angle_gamma 90
_cell_formula_units_Z 8
_cell_length_a 15.6529(9)
_cell_length_b 9.5364(6)
_cell_length_c 23.3615(14)
_cell_measurement_reflns_used 9234
_cell_measurement_temperature 273(2)
_cell_measurement_theta_max 27.55
_cell_measurement_theta_min 3.05
_cell_volume 3487.2(4)
_computing_cell_refinement 'Bruker SMART'
_computing_data_collection 'Bruker SMART'
_computing_data_reduction 'Bruker SAINT'
_computing_molecular_graphics 'Bruker SHELXTL'
_computing_publication_material 'Bruker SHELXTL'
_computing_structure_refinement 'SHELXL-2018/1 (Sheldrick, 2018)'
_computing_structure_solution 'Bruker SHELXTL'
_diffrn_ambient_temperature 273(2)
_diffrn_measured_fraction_theta_full 0.998
_diffrn_measured_fraction_theta_max 0.996
_diffrn_measurement_device_type 'CCD area detector'
_diffrn_measurement_method 'phi and omega scans'
_diffrn_radiation_type MoK\a
_diffrn_radiation_wavelength 0.71073
_diffrn_reflns_av_R_equivalents 0.0884
_diffrn_reflns_av_unetI/netI 0.0247
_diffrn_reflns_Laue_measured_fraction_full 0.998
_diffrn_reflns_Laue_measured_fraction_max 0.996
_diffrn_reflns_limit_h_max 20
_diffrn_reflns_limit_h_min -20
_diffrn_reflns_limit_k_max 12
_diffrn_reflns_limit_k_min -12
_diffrn_reflns_limit_l_max 30
_diffrn_reflns_limit_l_min -30
_diffrn_reflns_number 123173
_diffrn_reflns_point_group_measured_fraction_full 0.998
_diffrn_reflns_point_group_measured_fraction_max 0.996
_diffrn_reflns_theta_full 25.242
_diffrn_reflns_theta_max 27.645
_diffrn_reflns_theta_min 3.049
_exptl_absorpt_coefficient_mu 0.092
_exptl_absorpt_correction_T_max 0.7456
_exptl_absorpt_correction_T_min 0.5979
_exptl_absorpt_correction_type multi-scan
_exptl_absorpt_process_details 'SADABS 2014/5'
_exptl_crystal_colour colorless
_exptl_crystal_density_diffrn 1.365
_exptl_crystal_description block
_exptl_crystal_F_000 1504
_refine_diff_density_max 0.274
_refine_diff_density_min -0.202
_refine_diff_density_rms 0.045
_refine_ls_extinction_method none
_refine_ls_goodness_of_fit_ref 1.092
_refine_ls_hydrogen_treatment constr
_refine_ls_matrix_type full
_refine_ls_number_parameters 246
_refine_ls_number_reflns 4058
_refine_ls_number_restraints 0
_refine_ls_restrained_S_all 1.092
_refine_ls_R_factor_all 0.1055
_refine_ls_R_factor_gt 0.0798
_refine_ls_shift/su_max 0.000
_refine_ls_shift/su_mean 0.000
_refine_ls_structure_factor_coef Fsqd
_refine_ls_weighting_details 'w=1/[\s^2^(Fo^2^)+(0.2000P)^2^+0.2247P] where P=(Fo^2^+2Fc^2^)/3'
_refine_ls_weighting_scheme calc
_refine_ls_wR_factor_gt 0.2569
_refine_ls_wR_factor_ref 0.2848
_reflns_Friedel_coverage 0.000
_reflns_number_gt 3091
_reflns_number_total 4058
_reflns_threshold_expression 'I > 2\s(I)'
_cod_data_source_file ao8b01930_si_002.cif
_cod_data_source_block mo_20180504d_0m
_cod_database_code 4516123
_shelx_shelxl_version_number 2018/1
_shelx_space_group_comment
;
The symmetry employed for this shelxl refinement is uniquely defined
by the following loop, which should always be used as a source of
symmetry information in preference to the above space-group names.
They are only intended as comments.
;

loop_
_space_group_symop_operation_xyz
'x, y, z'
'-x+1/2, -y, z+1/2'
'-x, y+1/2, -z+1/2'
'x+1/2, -y+1/2, -z'
'-x, -y, -z'
'x-1/2, y, -z-1/2'
'x, -y-1/2, z-1/2'
'-x-1/2, y-1/2, z'

loop_
_atom_site_label
_atom_site_type_symbol
_atom_site_fract_x
_atom_site_fract_y
_atom_site_fract_z
_atom_site_U_iso_or_equiv
_atom_site_adp_type
_atom_site_occupancy
_atom_site_site_symmetry_order
_atom_site_calc_flag
_atom_site_refinement_flags_posn
_atom_site_refinement_flags_adp
C1 C 0.08088(17) 0.9962(3) 0.23936(10) 0.0449(6) Uani 1 1 d . .
C2 C 0.12142(18) 0.9503(3) 0.18603(11) 0.0482(7) Uani 1 1 d . .
C3 C 0.1102(2) 1.0299(4) 0.13676(13) 0.0689(10) Uani 1 1 d . .
H3 H 0.082629 1.116153 0.138700 0.083 Uiso 1 1 calc R U
C4 C 0.1398(3) 0.9814(6) 0.08562(15) 0.0903(15) Uani 1 1 d . .
H4 H 0.133343 1.035511 0.052782 0.108 Uiso 1 1 calc R U
C5 C 0.1792(3) 0.8531(6) 0.08237(13) 0.0869(15) Uani 1 1 d . .
H5 H 0.198106 0.820590 0.047047 0.104 Uiso 1 1 calc R U
C6 C 0.1912(2) 0.7714(5) 0.13028(11) 0.0667(10) Uani 1 1 d . .
H6 H 0.217719 0.684383 0.127532 0.080 Uiso 1 1 calc R U
C7 C 0.16280(16) 0.8218(3) 0.18315(10) 0.0481(7) Uani 1 1 d . .
C8 C 0.18476(16) 0.7434(3) 0.23564(10) 0.0448(7) Uani 1 1 d . .
C9 C 0.21220(14) 0.8104(2) 0.33629(9) 0.0319(5) Uani 1 1 d . .
C10 C 0.30465(15) 0.7704(3) 0.33105(10) 0.0389(6) Uani 1 1 d . .
H10A H 0.326424 0.804083 0.294685 0.047 Uiso 1 1 calc R U
H10B H 0.309329 0.668986 0.331148 0.047 Uiso 1 1 calc R U
C11 C 0.35939(15) 0.8297(2) 0.37917(11) 0.0409(6) Uani 1 1 d . .
C12 C 0.31388(19) 0.8014(3) 0.43546(10) 0.0484(7) Uani 1 1 d . .
H12A H 0.309294 0.700861 0.441025 0.058 Uiso 1 1 calc R U
H12B H 0.347844 0.839029 0.466603 0.058 Uiso 1 1 calc R U
C13 C 0.22690(18) 0.8643(3) 0.43765(10) 0.0434(6) Uani 1 1 d . .
C14 C 0.17409(15) 0.8490(2) 0.38597(9) 0.0326(5) Uani 1 1 d . .
C15 C 0.08155(15) 0.8749(2) 0.38689(10) 0.0367(6) Uani 1 1 d . .
C16 C 0.0310(2) 0.8675(3) 0.43583(12) 0.0547(7) Uani 1 1 d . .
H16 H 0.055565 0.845419 0.470932 0.066 Uiso 1 1 calc R U
C17 C -0.0555(2) 0.8930(3) 0.43224(16) 0.0672(10) Uani 1 1 d . .
H17 H -0.088820 0.889877 0.465166 0.081 Uiso 1 1 calc R U
C18 C -0.09281(19) 0.9229(4) 0.38068(19) 0.0691(10) Uani 1 1 d . .
H18 H -0.151225 0.940172 0.379025 0.083 Uiso 1 1 calc R U
C19 C -0.04522(17) 0.9276(3) 0.33143(15) 0.0554(8) Uani 1 1 d . .
H19 H -0.071002 0.945755 0.296333 0.067 Uiso 1 1 calc R U
C20 C 0.04185(15) 0.9049(2) 0.33500(10) 0.0383(6) Uani 1 1 d . .
C21 C 0.37206(19) 0.9872(3) 0.37106(15) 0.0588(8) Uani 1 1 d . .
H21A H 0.404915 1.023875 0.402370 0.088 Uiso 1 1 calc R U
H21B H 0.317411 1.032814 0.369931 0.088 Uiso 1 1 calc R U
H21C H 0.401825 1.003978 0.335791 0.088 Uiso 1 1 calc R U
C22 C 0.44622(17) 0.7574(3) 0.37920(14) 0.0581(8) Uani 1 1 d . .
H22A H 0.471601 0.765286 0.341931 0.087 Uiso 1 1 calc R U
H22B H 0.439082 0.660170 0.388697 0.087 Uiso 1 1 calc R U
H22C H 0.482662 0.801232 0.406991 0.087 Uiso 1 1 calc R U
N3 N 0.09552(13) 0.9109(2) 0.28597(8) 0.0399(5) Uani 1 1 d . .
N4 N 0.16273(12) 0.8131(2) 0.28628(8) 0.0373(5) Uani 1 1 d . .
O1 O 0.03115(16) 1.0940(2) 0.24208(9) 0.0670(7) Uani 1 1 d . .
O2 O 0.22589(13) 0.6370(2) 0.23713(9) 0.0611(6) Uani 1 1 d . .
O3 O 0.20188(15) 0.9268(3) 0.47966(8) 0.0707(7) Uani 1 1 d . .

loop_
_atom_site_aniso_label
_atom_site_aniso_U_11
_atom_site_aniso_U_22
_atom_site_aniso_U_33
_atom_site_aniso_U_23
_atom_site_aniso_U_13
_atom_site_aniso_U_12
C1 0.0541(15) 0.0377(14) 0.0429(13) -0.0028(10) -0.0131(11) -0.0058(12)
C2 0.0544(15) 0.0499(16) 0.0403(13) -0.0025(11) -0.0071(11) -0.0252(13)
C3 0.086(2) 0.069(2) 0.0513(17) 0.0131(15) -0.0131(16) -0.0376(18)
C4 0.106(3) 0.120(4) 0.0451(18) 0.015(2) -0.0026(18) -0.054(3)
C5 0.076(2) 0.149(4) 0.0355(15) -0.018(2) 0.0100(14) -0.053(3)
C6 0.0530(16) 0.103(3) 0.0437(15) -0.0264(16) 0.0089(12) -0.0259(17)
C7 0.0424(13) 0.0655(18) 0.0363(13) -0.0159(11) 0.0022(10) -0.0235(13)
C8 0.0400(12) 0.0540(16) 0.0405(13) -0.0196(11) 0.0055(10) -0.0047(12)
C9 0.0383(11) 0.0232(11) 0.0341(11) -0.0016(8) 0.0020(9) -0.0035(9)
C10 0.0375(12) 0.0338(12) 0.0453(12) -0.0045(10) 0.0058(9) 0.0029(10)
C11 0.0400(12) 0.0225(11) 0.0601(15) -0.0017(10) -0.0053(10) 0.0020(9)
C12 0.0618(16) 0.0396(14) 0.0438(13) 0.0011(11) -0.0150(11) 0.0072(12)
C13 0.0596(15) 0.0357(13) 0.0348(12) 0.0020(10) 0.0019(11) 0.0006(11)
C14 0.0418(12) 0.0220(10) 0.0340(11) 0.0006(8) 0.0058(9) 0.0000(9)
C15 0.0436(13) 0.0230(11) 0.0434(12) -0.0046(9) 0.0126(10) -0.0021(9)
C16 0.0626(17) 0.0455(15) 0.0561(16) -0.0026(12) 0.0255(13) -0.0015(13)
C17 0.0610(18) 0.0534(18) 0.087(2) -0.0126(17) 0.0430(18) -0.0068(14)
C18 0.0403(14) 0.0486(17) 0.118(3) -0.0178(18) 0.0241(17) -0.0026(13)
C19 0.0403(14) 0.0429(15) 0.083(2) -0.0140(14) -0.0010(13) 0.0017(11)
C20 0.0398(12) 0.0256(11) 0.0497(13) -0.0097(9) 0.0062(10) -0.0014(9)
C21 0.0515(16) 0.0267(13) 0.098(2) 0.0017(14) -0.0052(15) -0.0008(11)
C22 0.0433(14) 0.0331(14) 0.098(2) -0.0055(14) -0.0108(14) 0.0049(11)
N3 0.0433(11) 0.0385(11) 0.0378(10) -0.0052(8) 0.0006(8) 0.0076(9)
N4 0.0403(10) 0.0389(11) 0.0329(10) -0.0083(8) 0.0031(8) 0.0045(9)
O1 0.0877(17) 0.0512(13) 0.0622(13) 0.0020(10) -0.0194(11) 0.0160(12)
O2 0.0608(13) 0.0607(14) 0.0616(13) -0.0312(10) 0.0034(9) 0.0131(10)
O3 0.0820(15) 0.0914(18) 0.0387(11) -0.0211(10) 0.0006(10) 0.0165(13)

loop_
_atom_type_symbol
_atom_type_description
_atom_type_scat_dispersion_real
_atom_type_scat_dispersion_imag
_atom_type_scat_source
C C 0.0033 0.0016 'International Tables Vol C Tables 4.2.6.8 and 6.1.1.4'
H H 0.0000 0.0000 'International Tables Vol C Tables 4.2.6.8 and 6.1.1.4'
N N 0.0061 0.0033 'International Tables Vol C Tables 4.2.6.8 and 6.1.1.4'
O O 0.0106 0.0060 'International Tables Vol C Tables 4.2.6.8 and 6.1.1.4'

loop_
_geom_angle_atom_site_label_1
_geom_angle_atom_site_label_2
_geom_angle_atom_site_label_3
_geom_angle
O1 C1 N3 121.2(2)
O1 C1 C2 123.4(2)
N3 C1 C2 115.1(2)
C7 C2 C3 120.1(3)
C7 C2 C1 120.5(2)
C3 C2 C1 119.1(3)
C4 C3 C2 119.9(4)
C3 C4 C5 120.3(4)
C4 C5 C6 121.4(3)
C5 C6 C7 118.7(4)
C2 C7 C6 119.7(3)
C2 C7 C8 121.0(2)
C6 C7 C8 119.0(3)
O2 C8 N4 120.5(2)
O2 C8 C7 125.2(2)
N4 C8 C7 113.8(2)
C14 C9 N4 117.75(19)
C14 C9 C10 124.2(2)
N4 C9 C10 117.97(18)
C9 C10 C11 112.82(19)
C12 C11 C10 108.0(2)
C12 C11 C22 109.7(2)
C10 C11 C22 109.5(2)
C12 C11 C21 110.1(2)
C10 C11 C21 110.3(2)
C22 C11 C21 109.2(2)
C13 C12 C11 112.75(19)
O3 C13 C14 122.1(2)
O3 C13 C12 121.4(2)
C14 C13 C12 116.5(2)
C9 C14 C15 119.5(2)
C9 C14 C13 118.9(2)
C15 C14 C13 121.7(2)
C20 C15 C16 118.1(2)
C20 C15 C14 117.52(19)
C16 C15 C14 124.3(2)
C17 C16 C15 120.0(3)
C18 C17 C16 120.6(3)
C17 C18 C19 120.9(3)
C18 C19 C20 118.7(3)
C19 C20 C15 121.7(2)
C19 C20 N3 121.8(2)
C15 C20 N3 116.5(2)
C1 N3 N4 121.3(2)
C1 N3 C20 124.2(2)
N4 N3 C20 114.31(18)
C8 N4 C9 124.0(2)
C8 N4 N3 119.67(19)
C9 N4 N3 115.45(17)

loop_
_geom_bond_atom_site_label_1
_geom_bond_atom_site_label_2
_geom_bond_distance
C1 O1 1.216(3)
C1 N3 1.378(3)
C1 C2 1.465(4)
C2 C7 1.388(4)
C2 C3 1.390(4)
C3 C4 1.362(6)
C4 C5 1.372(7)
C5 C6 1.377(6)
C6 C7 1.398(4)
C7 C8 1.477(4)
C8 O2 1.202(4)
C8 N4 1.400(3)
C9 C14 1.356(3)
C9 N4 1.402(3)
C9 C10 1.502(3)
C10 C11 1.522(3)
C11 C12 1.520(4)
C11 C22 1.524(4)
C11 C21 1.527(3)
C12 C13 1.489(4)
C13 O3 1.213(3)
C13 C14 1.470(3)
C14 C15 1.470(3)
C15 C20 1.392(4)
C15 C16 1.392(3)
C16 C17 1.378(5)
C17 C18 1.369(5)
C18 C19 1.371(5)
C19 C20 1.383(4)
C20 N3 1.422(3)
N3 N4 1.406(3)
